data_7229669
loop_
_publ_author_name
'Wen, Li-Rong'
'Sun, Yong-Xu'
'Zhang, Jin-Wei'
'Guo, Wei-Si'
'Li, Ming'

_publ_section_title
;
 Catalyst- and solvent-free bisphosphinylation of isothiocyanates: a
 practical method for the synthesis of bisphosphinoylaminomethanes
;
_journal_issue 1
_journal_name_full 'Green Chemistry'
_journal_page_first 125
_journal_paper_doi 10.1039/C7GC03101G
_journal_volume 20
_journal_year 2018
_chemical_formula_moiety 'C39 H31 N O2 P2'
_chemical_formula_sum 'C39 H31 N O2 P2'
_chemical_formula_weight 607.59
_space_group_crystal_system monoclinic
_space_group_IT_number 14
_space_group_name_Hall '-P 2yn'
_space_group_name_H-M_alt 'P 1 21/n 1'
_symmetry_space_group_name_Hall '-P 2yn'
_symmetry_space_group_name_H-M 'P 1 21/n 1'
_atom_sites_solution_hydrogens mixed
_atom_sites_solution_primary direct
_audit_block_doi 10.5517/ccdc.csd.cc1mgywx
_audit_creation_date 2016-09-05
_audit_creation_method
;
Olex2 1.2
(compiled 2016.02.19 svn.r3266 for OlexSys, GUI svn.r5155)
;
_audit_update_record
;
2016-09-12 deposited with the CCDC.
2017-12-07 downloaded from the CCDC.
;
_cell_angle_alpha 90
_cell_angle_beta 101.391(4)
_cell_angle_gamma 90
_cell_formula_units_Z 4
_cell_length_a 11.651(4)
_cell_length_b 11.814(3)
_cell_length_c 23.050(7)
_cell_measurement_reflns_used 9209
_cell_measurement_temperature 173.1500
_cell_measurement_theta_max 27.4823
_cell_measurement_theta_min 1.8025
_cell_volume 3110.2(16)
_computing_cell_refinement 'CrystalClear (Rigaku Inc., 2007)'
_computing_data_collection 'CrystalClear (Rigaku Inc., 2007)'
_computing_data_reduction 'CrystalClear (Rigaku Inc., 2007)'
_computing_molecular_graphics 'Olex2 (Dolomanov et al., 2009)'
_computing_publication_material 'CIFTAB (Sheldrick, 2013)'
_computing_structure_refinement 'SHELXL (Sheldrick, 2014)'
_computing_structure_solution
;
'SHELXT (Sheldrick, 2014)'
;
_diffrn_ambient_temperature 173.1500
_diffrn_detector_area_resol_mean 28.5714
_diffrn_measured_fraction_theta_full 0.988
_diffrn_measured_fraction_theta_max 0.981
_diffrn_measurement_details
;
scan:
    Number of images: 360
               Slice: -110.0000 - 70.0000
         Image width: 0.5000
            Exp time: 6.0000
       Rotation axis: Omega
               Omega: 0.0000
                 Chi: 45.0000
                 Phi: 0.0000
                 XTD: 45.0761
              2theta: -20.0892
scan:
    Number of images: 240
               Slice: -110.0000 - 10.0000
         Image width: 0.5000
            Exp time: 6.0000
       Rotation axis: Omega
               Omega: 0.0000
                 Chi: 45.0000
                 Phi: 180.0000
                 XTD: 45.0761
              2theta: -20.0892
;
_diffrn_measurement_device
;
Saturn724+ (2x2 bin mode)
;
_diffrn_measurement_device_details
;
AFC10: Fixed Chi 2 circle
;
_diffrn_measurement_device_type 'Saturn724+ CCD'
_diffrn_measurement_method '\w scans at fixed \c = 45\%'
_diffrn_orient_matrix_type d*Trek
_diffrn_orient_matrix_UB_11 0.0281
_diffrn_orient_matrix_UB_12 -0.0776
_diffrn_orient_matrix_UB_13 0.0294
_diffrn_orient_matrix_UB_21 0.0766
_diffrn_orient_matrix_UB_22 0.0330
_diffrn_orient_matrix_UB_23 0.0140
_diffrn_orient_matrix_UB_31 -0.0093
_diffrn_orient_matrix_UB_32 0.0031
_diffrn_orient_matrix_UB_33 0.0432
_diffrn_radiation_detector CCD
_diffrn_radiation_monochromator 'Graphite Monochromator'
_diffrn_radiation_type MoK\a
_diffrn_radiation_wavelength 0.71073
_diffrn_reflns_av_R_equivalents 0.0456
_diffrn_reflns_av_unetI/netI 0.0493
_diffrn_reflns_Laue_measured_fraction_full 0.988
_diffrn_reflns_Laue_measured_fraction_max 0.981
_diffrn_reflns_limit_h_max 15
_diffrn_reflns_limit_h_min -15
_diffrn_reflns_limit_k_max 15
_diffrn_reflns_limit_k_min -15
_diffrn_reflns_limit_l_max 29
_diffrn_reflns_limit_l_min -28
_diffrn_reflns_number 20013
_diffrn_reflns_point_group_measured_fraction_full 0.988
_diffrn_reflns_point_group_measured_fraction_max 0.981
_diffrn_reflns_theta_full 26.000
_diffrn_reflns_theta_max 27.490
_diffrn_reflns_theta_min 1.945
_diffrn_source 'Sealed Tube'
_diffrn_source_current 30.0000
_diffrn_source_power 1.5000
_diffrn_source_voltage 50.0000
_exptl_absorpt_coefficient_mu 0.176
_exptl_absorpt_correction_T_max 1.00000
_exptl_absorpt_correction_T_min 0.89032
_exptl_absorpt_correction_type multi-scan
_exptl_absorpt_process_details 'CrystalClear (Rigaku Inc., 2007)'
_exptl_crystal_colour Colorless
_exptl_crystal_density_diffrn 1.297
_exptl_crystal_description block
_exptl_crystal_F_000 1272
_exptl_crystal_size_max 0.352
_exptl_crystal_size_mid 0.317
_exptl_crystal_size_min 0.249
_refine_diff_density_max 0.280
_refine_diff_density_min -0.371
_refine_diff_density_rms 0.048
_refine_ls_extinction_method none
_refine_ls_goodness_of_fit_ref 1.230
_refine_ls_hydrogen_treatment mixed
_refine_ls_matrix_type full
_refine_ls_number_parameters 401
_refine_ls_number_reflns 7006
_refine_ls_number_restraints 0
_refine_ls_restrained_S_all 1.230
_refine_ls_R_factor_all 0.0812
_refine_ls_R_factor_gt 0.0718
_refine_ls_shift/su_max 0.001
_refine_ls_shift/su_mean 0.000
_refine_ls_structure_factor_coef Fsqd
_refine_ls_weighting_details 'w=1/[\s^2^(Fo^2^)+(0.0213P)^2^+2.4358P] where P=(Fo^2^+2Fc^2^)/3'
_refine_ls_weighting_scheme calc
_refine_ls_wR_factor_gt 0.1217
_refine_ls_wR_factor_ref 0.1258
_reflns_Friedel_coverage 0.000
_reflns_number_gt 6366
_reflns_number_total 7006
_reflns_threshold_expression 'I > 2\s(I)'
_cod_data_source_file c7gc03101g2.cif
_cod_data_source_block sa5018
_cod_depositor_comments 'Adding full bibliography for 7229669.cif.'
_cod_original_cell_volume 3110.4(15)
_cod_database_code 7229669
_shelx_space_group_comment
;
The symmetry employed for this shelxl refinement is uniquely defined
by the following loop, which should always be used as a source of
symmetry information in preference to the above space-group names.
They are only intended as comments.
;
_diffrn_number_total 7344
_olex2_refinement_description
;
1. Fixed Uiso
 At 1.2 times of:
  All C(H) groups
2.a Ternary CH refined with riding coordinates:
 C15(H15)
2.b Aromatic/amide H refined with riding coordinates:
 C2(H2), C3(H3), C4(H4), C5(H5), C10(H10), C11(H11), C12(H12), C13(H13),
 C14(H14), C17(H17), C18(H18), C19(H19), C20(H20), C21(H21), C23(H23), C24(H24),
  C25(H25), C26(H26), C27(H27), C29(H29), C30(H30), C31(H31), C32(H32),
 C33(H33), C35(H35), C36(H36), C37(H37), C38(H38), C39(H39)
;
_shelx_shelxl_version_number 2014/7
_olex2_submission_special_instructions 'No special instructions were received'

loop_
_space_group_symop_operation_xyz
'x, y, z'
'-x+1/2, y+1/2, -z+1/2'
'-x, -y, -z'
'x-1/2, -y-1/2, z-1/2'

loop_
_atom_site_label
_atom_site_type_symbol
_atom_site_fract_x
_atom_site_fract_y
_atom_site_fract_z
_atom_site_U_iso_or_equiv
_atom_site_adp_type
_atom_site_occupancy
_atom_site_site_symmetry_order
_atom_site_calc_flag
_atom_site_refinement_flags_posn
P1 P 0.22028(5) 0.74406(5) 0.22399(3) 0.02568(15) Uani 1 1 d .
P2 P 0.37503(5) 0.77124(5) 0.35214(3) 0.02625(15) Uani 1 1 d .
O1 O 0.23042(16) 0.61874(14) 0.22434(7) 0.0326(4) Uani 1 1 d .
O2 O 0.37226(15) 0.65048(14) 0.36908(8) 0.0331(4) Uani 1 1 d .
N1 N 0.14608(17) 0.76167(18) 0.32657(9) 0.0259(4) Uani 1 1 d .
C1 C 0.0790(2) 0.8341(2) 0.35474(11) 0.0263(5) Uani 1 1 d .
C2 C 0.0356(2) 0.9358(2) 0.32907(12) 0.0324(6) Uani 1 1 d .
H2 H 0.0524 0.9576 0.2929 0.039 Uiso 1 1 calc R
C3 C -0.0325(2) 1.0050(2) 0.35715(13) 0.0362(6) Uani 1 1 d .
H3 H -0.0604 1.0732 0.3398 0.043 Uiso 1 1 calc R
C4 C -0.0596(2) 0.9739(2) 0.41077(13) 0.0397(7) Uani 1 1 d .
H4 H -0.1054 1.0208 0.4293 0.048 Uiso 1 1 calc R
C5 C -0.0181(2) 0.8731(2) 0.43637(12) 0.0360(6) Uani 1 1 d .
H5 H -0.0368 0.8520 0.4722 0.043 Uiso 1 1 calc R
C6 C 0.0516(2) 0.8018(2) 0.40945(11) 0.0287(5) Uani 1 1 d .
C7 C 0.0993(2) 0.6988(2) 0.43758(11) 0.0302(6) Uani 1 1 d .
C8 C 0.1452(2) 0.6138(2) 0.45893(11) 0.0320(6) Uani 1 1 d .
C9 C 0.2050(2) 0.5132(2) 0.48385(11) 0.0312(6) Uani 1 1 d .
C10 C 0.1631(2) 0.4482(2) 0.52555(11) 0.0369(6) Uani 1 1 d .
H10 H 0.0937 0.4684 0.5370 0.044 Uiso 1 1 calc R
C11 C 0.2245(3) 0.3533(2) 0.55009(12) 0.0432(7) Uani 1 1 d .
H11 H 0.1969 0.3111 0.5786 0.052 Uiso 1 1 calc R
C12 C 0.3259(3) 0.3213(2) 0.53243(13) 0.0435(7) Uani 1 1 d .
H12 H 0.3670 0.2578 0.5489 0.052 Uiso 1 1 calc R
C13 C 0.3666(3) 0.3844(2) 0.48997(13) 0.0421(7) Uani 1 1 d .
H13 H 0.4343 0.3620 0.4775 0.050 Uiso 1 1 calc R
C14 C 0.3075(2) 0.4798(2) 0.46608(12) 0.0369(6) Uani 1 1 d .
H14 H 0.3361 0.5221 0.4380 0.044 Uiso 1 1 calc R
C15 C 0.2395(2) 0.8065(2) 0.29849(10) 0.0248(5) Uani 1 1 d .
H15 H 0.2318 0.8889 0.2950 0.030 Uiso 1 1 calc R
C16 C 0.0755(2) 0.7914(2) 0.18899(10) 0.0276(5) Uani 1 1 d .
C17 C -0.0193(2) 0.7211(2) 0.19167(11) 0.0345(6) Uani 1 1 d .
H17 H -0.0073 0.6517 0.2109 0.041 Uiso 1 1 calc R
C18 C -0.1312(2) 0.7547(3) 0.16568(12) 0.0414(7) Uani 1 1 d .
H18 H -0.1945 0.7078 0.1675 0.050 Uiso 1 1 calc R
C19 C -0.1493(2) 0.8574(3) 0.13709(13) 0.0438(7) Uani 1 1 d .
H19 H -0.2248 0.8794 0.1195 0.053 Uiso 1 1 calc R
C20 C -0.0564(3) 0.9275(3) 0.13442(13) 0.0446(7) Uani 1 1 d .
H20 H -0.0691 0.9966 0.1149 0.054 Uiso 1 1 calc R
C21 C 0.0563(2) 0.8954(2) 0.16089(12) 0.0361(6) Uani 1 1 d .
H21 H 0.1190 0.9436 0.1598 0.043 Uiso 1 1 calc R
C22 C 0.3244(2) 0.8121(2) 0.18724(11) 0.0277(5) Uani 1 1 d .
C23 C 0.3720(2) 0.7464(2) 0.14773(11) 0.0356(6) Uani 1 1 d .
H23 H 0.3469 0.6722 0.1401 0.043 Uiso 1 1 calc R
C24 C 0.4565(3) 0.7914(3) 0.11984(13) 0.0472(8) Uani 1 1 d .
H24 H 0.4862 0.7484 0.0924 0.057 Uiso 1 1 calc R
C25 C 0.4963(3) 0.8998(3) 0.13280(14) 0.0492(8) Uani 1 1 d .
H25 H 0.5553 0.9288 0.1151 0.059 Uiso 1 1 calc R
C26 C 0.4499(2) 0.9658(2) 0.17159(12) 0.0401(7) Uani 1 1 d .
H26 H 0.4771 1.0393 0.1798 0.048 Uiso 1 1 calc R
C27 C 0.3625(2) 0.9231(2) 0.19858(11) 0.0330(6) Uani 1 1 d .
H27 H 0.3297 0.9683 0.2240 0.040 Uiso 1 1 calc R
C28 C 0.5055(2) 0.8030(2) 0.32428(11) 0.0296(5) Uani 1 1 d .
C29 C 0.5544(2) 0.7152(3) 0.29732(12) 0.0406(7) Uani 1 1 d .
H29 H 0.5165 0.6457 0.2915 0.049 Uiso 1 1 calc R
C30 C 0.6597(3) 0.7313(3) 0.27907(14) 0.0531(9) Uani 1 1 d .
H30 H 0.6921 0.6723 0.2610 0.064 Uiso 1 1 calc R
C31 C 0.7164(3) 0.8335(3) 0.28740(14) 0.0528(9) Uani 1 1 d .
H31 H 0.7872 0.8436 0.2752 0.063 Uiso 1 1 calc R
C32 C 0.6681(2) 0.9210(3) 0.31389(13) 0.0476(8) Uani 1 1 d .
H32 H 0.7063 0.9904 0.3194 0.057 Uiso 1 1 calc R
C33 C 0.5626(2) 0.9064(2) 0.33246(12) 0.0377(6) Uani 1 1 d .
H33 H 0.5304 0.9658 0.3503 0.045 Uiso 1 1 calc R
C34 C 0.3653(2) 0.8658(2) 0.41234(11) 0.0273(5) Uani 1 1 d .
C35 C 0.3426(2) 0.9813(2) 0.40512(11) 0.0335(6) Uani 1 1 d .
H35 H 0.3358 1.0142 0.3679 0.040 Uiso 1 1 calc R
C36 C 0.3302(2) 1.0473(2) 0.45302(12) 0.0396(7) Uani 1 1 d .
H36 H 0.3156 1.1244 0.4480 0.048 Uiso 1 1 calc R
C37 C 0.3394(2) 0.9989(3) 0.50821(12) 0.0428(7) Uani 1 1 d .
H37 H 0.3306 1.0433 0.5403 0.051 Uiso 1 1 calc R
C38 C 0.3616(3) 0.8847(3) 0.51576(12) 0.0423(7) Uani 1 1 d .
H38 H 0.3677 0.8523 0.5530 0.051 Uiso 1 1 calc R
C39 C 0.3750(2) 0.8179(2) 0.46833(11) 0.0332(6) Uani 1 1 d .
H39 H 0.3905 0.7410 0.4738 0.040 Uiso 1 1 calc R
H1 H 0.174(2) 0.702(2) 0.3473(12) 0.040(8) Uiso 1 1 d .

loop_
_atom_site_aniso_label
_atom_site_aniso_U_11
_atom_site_aniso_U_22
_atom_site_aniso_U_33
_atom_site_aniso_U_23
_atom_site_aniso_U_13
_atom_site_aniso_U_12
P1 0.0316(3) 0.0223(3) 0.0234(3) -0.0009(3) 0.0062(2) 0.0002(2)
P2 0.0279(3) 0.0260(3) 0.0249(3) 0.0015(3) 0.0054(2) 0.0004(3)
O1 0.0449(10) 0.0234(9) 0.0290(9) -0.0015(8) 0.0062(8) 0.0004(8)
O2 0.0388(10) 0.0264(9) 0.0353(10) 0.0037(8) 0.0102(8) 0.0028(8)
N1 0.0291(10) 0.0241(11) 0.0259(11) 0.0023(9) 0.0086(8) 0.0011(8)
C1 0.0244(11) 0.0261(13) 0.0276(13) -0.0043(11) 0.0034(9) -0.0030(9)
C2 0.0283(12) 0.0318(14) 0.0364(15) 0.0033(12) 0.0050(11) -0.0015(10)
C3 0.0280(12) 0.0285(14) 0.0516(17) 0.0005(13) 0.0065(12) 0.0031(11)
C4 0.0322(14) 0.0336(15) 0.0565(19) -0.0072(14) 0.0165(13) 0.0031(11)
C5 0.0359(14) 0.0408(16) 0.0354(15) -0.0044(13) 0.0168(12) -0.0033(12)
C6 0.0273(12) 0.0287(13) 0.0309(13) -0.0032(11) 0.0078(10) -0.0046(10)
C7 0.0307(12) 0.0330(14) 0.0288(13) -0.0020(12) 0.0102(10) -0.0050(11)
C8 0.0338(13) 0.0353(15) 0.0280(13) -0.0024(12) 0.0088(11) -0.0036(11)
C9 0.0358(13) 0.0299(14) 0.0269(13) -0.0010(11) 0.0033(10) -0.0062(11)
C10 0.0407(15) 0.0409(16) 0.0290(14) -0.0011(12) 0.0067(11) -0.0098(12)
C11 0.0563(18) 0.0398(17) 0.0310(15) 0.0083(13) 0.0022(13) -0.0157(14)
C12 0.0559(18) 0.0325(16) 0.0368(16) 0.0035(13) -0.0034(13) 0.0000(13)
C13 0.0473(16) 0.0377(16) 0.0415(17) 0.0065(14) 0.0093(13) 0.0076(13)
C14 0.0421(15) 0.0336(15) 0.0359(15) 0.0044(12) 0.0101(12) -0.0002(12)
C15 0.0276(11) 0.0230(12) 0.0247(12) 0.0016(10) 0.0072(9) -0.0008(9)
C16 0.0319(12) 0.0288(13) 0.0221(12) -0.0024(10) 0.0051(10) 0.0008(10)
C17 0.0399(14) 0.0327(14) 0.0299(14) -0.0002(12) 0.0046(11) -0.0038(11)
C18 0.0354(14) 0.0484(18) 0.0401(16) -0.0026(14) 0.0067(12) -0.0073(13)
C19 0.0342(14) 0.0543(19) 0.0411(17) 0.0005(15) 0.0032(12) 0.0064(13)
C20 0.0458(16) 0.0429(17) 0.0439(17) 0.0134(14) 0.0057(13) 0.0070(13)
C21 0.0370(14) 0.0354(15) 0.0358(15) 0.0050(12) 0.0071(11) 0.0011(11)
C22 0.0313(12) 0.0279(13) 0.0239(12) 0.0040(11) 0.0052(10) 0.0050(10)
C23 0.0430(15) 0.0341(15) 0.0307(14) 0.0008(12) 0.0097(11) 0.0065(12)
C24 0.0528(18) 0.054(2) 0.0408(17) 0.0113(15) 0.0240(14) 0.0197(15)
C25 0.0404(16) 0.057(2) 0.056(2) 0.0273(17) 0.0234(14) 0.0116(14)
C26 0.0368(14) 0.0395(16) 0.0436(17) 0.0180(14) 0.0073(12) 0.0006(12)
C27 0.0365(13) 0.0323(14) 0.0301(14) 0.0014(12) 0.0062(11) 0.0013(11)
C28 0.0275(12) 0.0359(14) 0.0236(13) 0.0031(11) 0.0004(10) 0.0004(10)
C29 0.0353(14) 0.0480(18) 0.0400(16) -0.0100(14) 0.0115(12) -0.0038(12)
C30 0.0409(16) 0.069(2) 0.053(2) -0.0217(18) 0.0191(14) -0.0034(16)
C31 0.0327(15) 0.081(3) 0.0464(18) -0.0101(18) 0.0125(13) -0.0106(16)
C32 0.0378(15) 0.056(2) 0.0496(18) -0.0025(16) 0.0099(13) -0.0148(14)
C33 0.0357(14) 0.0410(16) 0.0364(15) 0.0004(13) 0.0074(12) -0.0018(12)
C34 0.0251(11) 0.0311(13) 0.0254(13) 0.0004(11) 0.0044(9) -0.0003(10)
C35 0.0381(14) 0.0334(14) 0.0275(14) 0.0001(12) 0.0027(11) 0.0016(11)
C36 0.0458(16) 0.0356(16) 0.0346(15) -0.0078(13) 0.0014(12) 0.0048(12)
C37 0.0467(16) 0.0514(19) 0.0307(15) -0.0127(14) 0.0088(12) -0.0025(14)
C38 0.0497(17) 0.0528(19) 0.0246(14) 0.0001(13) 0.0076(12) -0.0061(14)
C39 0.0344(13) 0.0369(15) 0.0268(13) 0.0033(12) 0.0028(11) -0.0031(11)

loop_
_atom_type_symbol
_atom_type_description
_atom_type_scat_dispersion_real
_atom_type_scat_dispersion_imag
_atom_type_scat_source
C C 0.0033 0.0016 'International Tables Vol C Tables 4.2.6.8 and 6.1.1.4'
H H 0.0000 0.0000 'International Tables Vol C Tables 4.2.6.8 and 6.1.1.4'
N N 0.0061 0.0033 'International Tables Vol C Tables 4.2.6.8 and 6.1.1.4'
O O 0.0106 0.0060 'International Tables Vol C Tables 4.2.6.8 and 6.1.1.4'
P P 0.1023 0.0942 'International Tables Vol C Tables 4.2.6.8 and 6.1.1.4'

loop_
_geom_angle_atom_site_label_1
_geom_angle_atom_site_label_2
_geom_angle_atom_site_label_3
_geom_angle
O1 P1 C15 113.53(11)
O1 P1 C16 112.13(11)
O1 P1 C22 112.79(11)
C16 P1 C15 102.88(11)
C22 P1 C15 106.92(11)
C22 P1 C16 107.92(11)
O2 P2 C15 109.43(11)
O2 P2 C28 110.98(11)
O2 P2 C34 112.69(11)
C28 P2 C15 112.56(11)
C28 P2 C34 109.36(12)
C34 P2 C15 101.52(11)
C1 N1 C15 120.9(2)
C1 N1 H1 114.9(18)
C15 N1 H1 107.5(18)
N1 C1 C6 119.6(2)
C2 C1 N1 121.3(2)
C2 C1 C6 119.1(2)
C1 C2 H2 119.8
C3 C2 C1 120.3(2)
C3 C2 H2 119.8
C2 C3 H3 119.6
C4 C3 C2 120.9(3)
C4 C3 H3 119.6
C3 C4 H4 120.3
C5 C4 C3 119.4(2)
C5 C4 H4 120.3
C4 C5 H5 119.4
C4 C5 C6 121.2(2)
C6 C5 H5 119.4
C1 C6 C7 119.7(2)
C5 C6 C1 119.2(2)
C5 C6 C7 121.1(2)
C8 C7 C6 175.5(3)
C7 C8 C9 177.5(3)
C10 C9 C8 121.5(2)
C10 C9 C14 119.0(3)
C14 C9 C8 119.5(2)
C9 C10 H10 119.9
C11 C10 C9 120.2(3)
C11 C10 H10 119.9
C10 C11 H11 119.9
C12 C11 C10 120.3(3)
C12 C11 H11 119.9
C11 C12 H12 120.2
C11 C12 C13 119.7(3)
C13 C12 H12 120.2
C12 C13 H13 119.7
C14 C13 C12 120.6(3)
C14 C13 H13 119.7
C9 C14 H14 119.9
C13 C14 C9 120.2(3)
C13 C14 H14 119.9
P1 C15 P2 117.60(12)
P1 C15 H15 109.3
P2 C15 H15 109.3
N1 C15 P1 107.60(16)
N1 C15 P2 103.48(15)
N1 C15 H15 109.3
C17 C16 P1 118.3(2)
C21 C16 P1 122.19(19)
C21 C16 C17 119.5(2)
C16 C17 H17 120.1
C18 C17 C16 119.9(3)
C18 C17 H17 120.1
C17 C18 H18 119.9
C19 C18 C17 120.2(3)
C19 C18 H18 119.9
C18 C19 H19 119.8
C20 C19 C18 120.3(3)
C20 C19 H19 119.8
C19 C20 H20 120.0
C19 C20 C21 120.1(3)
C21 C20 H20 120.0
C16 C21 C20 120.0(3)
C16 C21 H21 120.0
C20 C21 H21 120.0
C23 C22 P1 116.8(2)
C23 C22 C27 119.6(2)
C27 C22 P1 123.48(19)
C22 C23 H23 120.0
C24 C23 C22 120.1(3)
C24 C23 H23 120.0
C23 C24 H24 120.1
C25 C24 C23 119.9(3)
C25 C24 H24 120.1
C24 C25 H25 119.7
C26 C25 C24 120.7(3)
C26 C25 H25 119.7
C25 C26 H26 119.9
C25 C26 C27 120.1(3)
C27 C26 H26 119.9
C22 C27 H27 120.2
C26 C27 C22 119.6(3)
C26 C27 H27 120.2
C29 C28 P2 117.0(2)
C33 C28 P2 123.4(2)
C33 C28 C29 119.4(2)
C28 C29 H29 120.0
C30 C29 C28 120.0(3)
C30 C29 H29 120.0
C29 C30 H30 119.7
C31 C30 C29 120.6(3)
C31 C30 H30 119.7
C30 C31 H31 120.2
C30 C31 C32 119.7(3)
C32 C31 H31 120.2
C31 C32 H32 119.7
C31 C32 C33 120.5(3)
C33 C32 H32 119.7
C28 C33 C32 119.8(3)
C28 C33 H33 120.1
C32 C33 H33 120.1
C35 C34 P2 123.65(19)
C39 C34 P2 117.1(2)
C39 C34 C35 119.1(2)
C34 C35 H35 119.9
C36 C35 C34 120.3(3)
C36 C35 H35 119.9
C35 C36 H36 120.0
C37 C36 C35 120.1(3)
C37 C36 H36 120.0
C36 C37 H37 120.0
C38 C37 C36 120.0(3)
C38 C37 H37 120.0
C37 C38 H38 119.8
C37 C38 C39 120.4(3)
C39 C38 H38 119.8
C34 C39 H39 120.0
C38 C39 C34 120.0(3)
C38 C39 H39 120.0

loop_
_geom_bond_atom_site_label_1
_geom_bond_atom_site_label_2
_geom_bond_distance
P1 O1 1.4852(18)
P1 C15 1.841(2)
P1 C16 1.808(3)
P1 C22 1.801(2)
P2 O2 1.4813(18)
P2 C15 1.851(2)
P2 C28 1.802(3)
P2 C34 1.802(3)
N1 C1 1.402(3)
N1 C15 1.470(3)
N1 H1 0.88(3)
C1 C2 1.390(3)
C1 C6 1.413(3)
C2 H2 0.9300
C2 C3 1.385(3)
C3 H3 0.9300
C3 C4 1.384(4)
C4 H4 0.9300
C4 C5 1.373(4)
C5 H5 0.9300
C5 C6 1.398(3)
C6 C7 1.438(4)
C7 C8 1.197(4)
C8 C9 1.439(4)
C9 C10 1.392(3)
C9 C14 1.393(4)
C10 H10 0.9300
C10 C11 1.389(4)
C11 H11 0.9300
C11 C12 1.377(4)
C12 H12 0.9300
C12 C13 1.385(4)
C13 H13 0.9300
C13 C14 1.378(4)
C14 H14 0.9300
C15 H15 0.9800
C16 C17 1.393(3)
C16 C21 1.386(4)
C17 H17 0.9300
C17 C18 1.382(4)
C18 H18 0.9300
C18 C19 1.377(4)
C19 H19 0.9300
C19 C20 1.374(4)
C20 H20 0.9300
C20 C21 1.388(4)
C21 H21 0.9300
C22 C23 1.392(3)
C22 C27 1.392(4)
C23 H23 0.9300
C23 C24 1.384(4)
C24 H24 0.9300
C24 C25 1.375(4)
C25 H25 0.9300
C25 C26 1.375(4)
C26 H26 0.9300
C26 C27 1.389(3)
C27 H27 0.9300
C28 C29 1.387(4)
C28 C33 1.386(4)
C29 H29 0.9300
C29 C30 1.387(4)
C30 H30 0.9300
C30 C31 1.371(4)
C31 H31 0.9300
C31 C32 1.376(4)
C32 H32 0.9300
C32 C33 1.390(4)
C33 H33 0.9300
C34 C35 1.394(3)
C34 C39 1.393(3)
C35 H35 0.9300
C35 C36 1.382(4)
C36 H36 0.9300
C36 C37 1.380(4)
C37 H37 0.9300
C37 C38 1.378(4)
C38 H38 0.9300
C38 C39 1.382(4)
C39 H39 0.9300

loop_
_geom_hbond_atom_site_label_D
_geom_hbond_atom_site_label_H
_geom_hbond_atom_site_label_A
_geom_hbond_distance_DH
_geom_hbond_distance_HA
_geom_hbond_distance_DA
_geom_hbond_angle_DHA
N1 H1 O2 0.88(3) 2.34(3) 2.934(3) 125(2)

loop_
_geom_torsion_atom_site_label_1
_geom_torsion_atom_site_label_2
_geom_torsion_atom_site_label_3
_geom_torsion_atom_site_label_4
_geom_torsion
P1 C16 C17 C18 179.7(2)
P1 C16 C21 C20 179.7(2)
P1 C22 C23 C24 -177.1(2)
P1 C22 C27 C26 174.9(2)
P2 C28 C29 C30 -175.0(2)
P2 C28 C33 C32 174.6(2)
P2 C34 C35 C36 176.5(2)
P2 C34 C39 C38 -176.3(2)
O1 P1 C15 P2 54.72(16)
O1 P1 C15 N1 -61.49(18)
O1 P1 C16 C17 29.5(2)
O1 P1 C16 C21 -151.7(2)
O1 P1 C22 C23 20.9(2)
O1 P1 C22 C27 -155.9(2)
O2 P2 C15 P1 -69.05(15)
O2 P2 C15 N1 49.38(17)
O2 P2 C28 C29 28.4(2)
O2 P2 C28 C33 -146.6(2)
O2 P2 C34 C35 -166.7(2)
O2 P2 C34 C39 9.8(2)
N1 C1 C2 C3 178.7(2)
N1 C1 C6 C5 -178.2(2)
N1 C1 C6 C7 4.2(3)
C1 N1 C15 P1 -131.79(19)
C1 N1 C15 P2 103.1(2)
C1 C2 C3 C4 -0.6(4)
C2 C1 C6 C5 -0.1(4)
C2 C1 C6 C7 -177.8(2)
C2 C3 C4 C5 0.1(4)
C3 C4 C5 C6 0.5(4)
C4 C5 C6 C1 -0.5(4)
C4 C5 C6 C7 177.2(2)
C6 C1 C2 C3 0.7(4)
C8 C9 C10 C11 -178.2(2)
C8 C9 C14 C13 179.3(3)
C9 C10 C11 C12 -1.4(4)
C10 C9 C14 C13 -0.5(4)
C10 C11 C12 C13 -0.1(4)
C11 C12 C13 C14 1.2(4)
C12 C13 C14 C9 -0.9(4)
C14 C9 C10 C11 1.7(4)
C15 P1 C16 C17 -92.9(2)
C15 P1 C16 C21 85.9(2)
C15 P1 C22 C23 146.43(19)
C15 P1 C22 C27 -30.4(2)
C15 P2 C28 C29 -94.6(2)
C15 P2 C28 C33 90.4(2)
C15 P2 C34 C35 -49.7(2)
C15 P2 C34 C39 126.76(19)
C15 N1 C1 C2 44.1(3)
C15 N1 C1 C6 -137.9(2)
C16 P1 C15 P2 176.13(13)
C16 P1 C15 N1 59.92(18)
C16 P1 C22 C23 -103.5(2)
C16 P1 C22 C27 79.7(2)
C16 C17 C18 C19 0.0(4)
C17 C16 C21 C20 -1.6(4)
C17 C18 C19 C20 -0.3(4)
C18 C19 C20 C21 -0.4(5)
C19 C20 C21 C16 1.3(4)
C21 C16 C17 C18 0.9(4)
C22 P1 C15 P2 -70.32(16)
C22 P1 C15 N1 173.47(16)
C22 P1 C16 C17 154.3(2)
C22 P1 C16 C21 -26.9(2)
C22 C23 C24 C25 2.3(4)
C23 C22 C27 C26 -1.8(4)
C23 C24 C25 C26 -2.5(5)
C24 C25 C26 C27 0.5(4)
C25 C26 C27 C22 1.6(4)
C27 C22 C23 C24 -0.1(4)
C28 P2 C15 P1 54.84(17)
C28 P2 C15 N1 173.27(15)
C28 P2 C34 C35 69.4(2)
C28 P2 C34 C39 -114.1(2)
C28 C29 C30 C31 0.0(5)
C29 C28 C33 C32 -0.3(4)
C29 C30 C31 C32 -0.3(5)
C30 C31 C32 C33 0.3(5)
C31 C32 C33 C28 0.0(4)
C33 C28 C29 C30 0.3(4)
C34 P2 C15 P1 171.65(13)
C34 P2 C15 N1 -69.92(17)
C34 P2 C28 C29 153.3(2)
C34 P2 C28 C33 -21.7(3)
C34 C35 C36 C37 -0.4(4)
C35 C34 C39 C38 0.3(4)
C35 C36 C37 C38 0.4(4)
C36 C37 C38 C39 0.1(4)
C37 C38 C39 C34 -0.4(4)
C39 C34 C35 C36 0.1(4)
